data_1545649
loop_
_publ_author_name
'Essaghouani, Abdelhanine'
'Boulhaoua, Mohammed'
'Lahmidi, Sanae'
'Mohamed Abdelahi, Mohamed Mokhtar'
'Essassi, El Mokhtar'
'Mague, Joel T.'

_publ_section_title
;
 (3<i>S</i>)-3,8-Dibromo-4-phenyl-2,3-dihydro-1<i>H</i>-1,5-benzodiazapin-2-one
;
_journal_coeditor_code BH4023
_journal_issue 3
_journal_name_full IUCrData
_journal_page_first x170389
_journal_paper_doi 10.1107/S2414314617003893
_journal_volume 2
_journal_year 2017
_chemical_formula_iupac 'C15 H10 Br2 N2 O'
_chemical_formula_moiety 'C15 H10 Br2 N2 O'
_chemical_formula_sum 'C15 H10 Br2 N2 O'
_chemical_formula_weight 394.07
_chemical_name_systematic (3<i>S</i>)-3,8-Dibromo-4-phenyl-2,3-dihydro-1<i>H</i>-1,5-benzodiazapin-2-one
_space_group_crystal_system triclinic
_space_group_IT_number 2
_space_group_name_Hall '-P 1'
_space_group_name_H-M_alt 'P -1'
_symmetry_space_group_name_Hall '-P 1'
_symmetry_space_group_name_H-M 'P -1'
_atom_sites_solution_hydrogens mixed
_atom_sites_solution_primary direct
_atom_sites_solution_secondary difmap
_audit_creation_method SHELXL-2014/7
_cell_angle_alpha 101.7510(10)
_cell_angle_beta 105.968(2)
_cell_angle_gamma 109.4820(10)
_cell_formula_units_Z 2
_cell_length_a 7.8931(8)
_cell_length_b 9.9295(10)
_cell_length_c 10.2411(11)
_cell_measurement_reflns_used 8714
_cell_measurement_temperature 100(2)
_cell_measurement_theta_max 29.2599
_cell_measurement_theta_min 2.1879
_cell_volume 687.77(12)
_computing_cell_refinement
;
SAINT (Bruker, 2016)
;
_computing_data_collection
;
APEX3 (Bruker, 2016)
;
_computing_data_reduction
;
SAINT (Bruker, 2016)
;
_computing_molecular_graphics
;
DIAMOND (Brandenburg & Putz, 2012)
;
_computing_publication_material
;
SHELXTL (Sheldrick, 2008)
;
_computing_structure_refinement
;
<i>SHELXL2014/7</i> (Sheldrick, 2015<i>b</i>)
;
_computing_structure_solution
;
SHELXT (Sheldrick, 2015<i>a</i>)
;
_diffrn_ambient_temperature 100(2)
_diffrn_detector_area_resol_mean 8.3333
_diffrn_measured_fraction_theta_full 0.992
_diffrn_measured_fraction_theta_max 0.978
_diffrn_measurement_device_type 'Bruker SMART APEX CCD'
_diffrn_measurement_method '\f and \w scans'
_diffrn_radiation_monochromator graphite
_diffrn_radiation_type MoK\a
_diffrn_radiation_wavelength 0.71073
_diffrn_reflns_av_R_equivalents 0.0234
_diffrn_reflns_limit_h_max 10
_diffrn_reflns_limit_h_min -10
_diffrn_reflns_limit_k_max 13
_diffrn_reflns_limit_k_min -13
_diffrn_reflns_limit_l_max 14
_diffrn_reflns_limit_l_min -14
_diffrn_reflns_number 13311
_diffrn_reflns_theta_full 28.500
_diffrn_reflns_theta_max 29.260
_diffrn_reflns_theta_min 2.188
_exptl_absorpt_coefficient_mu 5.889
_exptl_absorpt_correction_T_max 0.54
_exptl_absorpt_correction_T_min 0.39
_exptl_absorpt_correction_type multi-scan
_exptl_absorpt_process_details
;
(<i>SADABS</i>; Bruker, 2016)
;
_exptl_crystal_colour 'light yellow'
_exptl_crystal_density_diffrn 1.903
_exptl_crystal_density_method 'not measured'
_exptl_crystal_description 'thick plate'
_exptl_crystal_F_000 384
_exptl_crystal_size_max 0.350
_exptl_crystal_size_mid 0.310
_exptl_crystal_size_min 0.120
_refine_diff_density_max 1.598
_refine_diff_density_min -0.702
_refine_ls_extinction_method none
_refine_ls_goodness_of_fit_ref 1.070
_refine_ls_hydrogen_treatment constr
_refine_ls_matrix_type full
_refine_ls_number_parameters 185
_refine_ls_number_reflns 3674
_refine_ls_number_restraints 1
_refine_ls_restrained_S_all 1.072
_refine_ls_R_factor_all 0.0326
_refine_ls_R_factor_gt 0.0282
_refine_ls_shift/su_max 0.001
_refine_ls_shift/su_mean 0.000
_refine_ls_structure_factor_coef Fsqd
_refine_ls_weighting_details 'w=1/[\s^2^(Fo^2^)+(0.0370P)^2^+0.8581P] where P=(Fo^2^+2Fc^2^)/3'
_refine_ls_weighting_scheme calc
_refine_ls_wR_factor_gt 0.0716
_refine_ls_wR_factor_ref 0.0731
_reflns_number_gt 3263
_reflns_number_total 3674
_reflns_threshold_expression 'I > 2\s(I)'
_cod_data_source_file bh4023sup1.cif
_cod_data_source_block I
_cod_database_code 1545649
_shelx_estimated_absorpt_t_min 0.232
_shelx_estimated_absorpt_t_max 0.538

loop_
_space_group_symop_operation_xyz
'x, y, z'
'-x, -y, -z'

loop_
_atom_site_type_symbol
_atom_site_label
_atom_site_fract_x
_atom_site_fract_y
_atom_site_fract_z
_atom_site_U_iso_or_equiv
_atom_site_adp_type
_atom_site_calc_flag
_atom_site_occupancy
_atom_site_disorder_assembly
_atom_site_disorder_group
Br Br1A 0.30208(3) -0.00789(2) 0.10256(3) 0.02206(8) Uani d 0.9841(7) A 1
Br Br1B 0.9623(7) 0.4998(15) 0.2875(17) 0.02206(8) Uani d 0.0159(7) A 2
Br Br2 0.43259(3) 0.63603(3) 0.45110(2) 0.01890(7) Uani d 1 . .
O O1 0.1287(2) 0.67702(18) 0.1270(2) 0.0219(4) Uani d 1 . .
N N1 0.6794(3) 0.6709(2) 0.2233(2) 0.0152(4) Uani d 1 . .
N N2 0.2434(3) 0.4979(2) 0.0929(2) 0.0148(4) Uani d 1 . .
H H2A 0.1409 0.4450 0.0133 0.018 Uiso d 1 . .
C C1 0.3751(3) 0.4317(2) 0.1289(2) 0.0136(4) Uani d 1 . .
C C2 0.2943(3) 0.2749(2) 0.0982(2) 0.0146(4) Uani d 1 . .
H H2 0.1578 0.2193 0.0569 0.018 Uiso calc 1 . .
C C3 0.4140(3) 0.2009(2) 0.1283(2) 0.0167(4) Uani d 1 . .
H H3B 0.3576 0.0941 0.1119 0.020 Uiso d 0.0159(7) A 2
C C4 0.6151(4) 0.2789(3) 0.1822(3) 0.0198(5) Uani d 1 . .
H H4 0.6967 0.2275 0.2005 0.024 Uiso calc 1 . .
C C5 0.6922(3) 0.4333(3) 0.2082(3) 0.0186(4) Uani d 1 . .
H H5A 0.8295 0.4818 0.2423 0.022 Uiso d 0.9841(7) A 1
C C6 0.5768(3) 0.5141(2) 0.1870(2) 0.0143(4) Uani d 1 . .
C C7 0.6228(3) 0.7685(2) 0.2771(2) 0.0138(4) Uani d 1 . .
C C8 0.4336(3) 0.7311(2) 0.3006(2) 0.0147(4) Uani d 1 . .
H H8 0.4231 0.8285 0.3353 0.018 Uiso calc 1 . .
C C9 0.2562(3) 0.6318(2) 0.1656(3) 0.0153(4) Uani d 1 . .
C C10 0.7556(3) 0.9317(2) 0.3269(2) 0.0153(4) Uani d 1 . .
C C11 0.7572(4) 1.0337(3) 0.4444(3) 0.0255(5) Uani d 1 . .
H H11 0.6653 1.0001 0.4872 0.031 Uiso calc 1 . .
C C12 0.8911(4) 1.1833(3) 0.4991(3) 0.0300(6) Uani d 1 . .
H H12 0.8938 1.2508 0.5809 0.036 Uiso calc 1 . .
C C13 1.0218(4) 1.2339(3) 0.4332(3) 0.0258(6) Uani d 1 . .
H H13 1.1106 1.3370 0.4676 0.031 Uiso calc 1 . .
C C14 1.0214(4) 1.1344(3) 0.3188(3) 0.0293(6) Uani d 1 . .
H H14 1.1111 1.1688 0.2745 0.035 Uiso calc 1 . .
C C15 0.8906(4) 0.9830(3) 0.2666(3) 0.0267(5) Uani d 1 . .
H H15 0.8944 0.9147 0.1888 0.032 Uiso calc 1 . .

loop_
_atom_site_aniso_label
_atom_site_aniso_U_11
_atom_site_aniso_U_22
_atom_site_aniso_U_33
_atom_site_aniso_U_12
_atom_site_aniso_U_13
_atom_site_aniso_U_23
Br1A 0.02331(13) 0.01058(11) 0.02899(14) 0.00794(9) 0.00466(10) 0.00528(9)
Br1B 0.02331(13) 0.01058(11) 0.02899(14) 0.00794(9) 0.00466(10) 0.00528(9)
Br2 0.01833(12) 0.02158(12) 0.01888(12) 0.00794(9) 0.00865(9) 0.00892(9)
O1 0.0149(8) 0.0127(7) 0.0306(10) 0.0059(6) -0.0009(7) 0.0046(7)
N1 0.0135(8) 0.0149(9) 0.0142(9) 0.0041(7) 0.0038(7) 0.0039(7)
N2 0.0124(8) 0.0118(8) 0.0155(9) 0.0041(7) 0.0000(7) 0.0035(7)
C1 0.0146(10) 0.0135(9) 0.0129(10) 0.0071(8) 0.0040(8) 0.0038(8)
C2 0.0163(10) 0.0117(9) 0.0139(10) 0.0052(8) 0.0046(8) 0.0027(8)
C3 0.0215(11) 0.0115(9) 0.0153(10) 0.0067(8) 0.0057(9) 0.0027(8)
C4 0.0213(11) 0.0180(11) 0.0200(11) 0.0120(9) 0.0053(9) 0.0025(9)
C5 0.0151(10) 0.0186(11) 0.0208(11) 0.0082(9) 0.0062(9) 0.0027(9)
C6 0.0152(10) 0.0140(10) 0.0126(10) 0.0052(8) 0.0057(8) 0.0026(8)
C7 0.0126(10) 0.0129(9) 0.0134(10) 0.0036(8) 0.0029(8) 0.0051(8)
C8 0.0142(10) 0.0113(9) 0.0161(10) 0.0048(8) 0.0034(8) 0.0034(8)
C9 0.0112(9) 0.0119(9) 0.0196(11) 0.0024(8) 0.0034(8) 0.0063(8)
C10 0.0126(10) 0.0122(9) 0.0172(10) 0.0037(8) 0.0009(8) 0.0055(8)
C11 0.0166(11) 0.0168(11) 0.0369(15) 0.0050(9) 0.0098(11) 0.0000(10)
C12 0.0178(12) 0.0178(12) 0.0432(16) 0.0058(9) 0.0070(11) -0.0039(11)
C13 0.0175(11) 0.0129(10) 0.0335(14) 0.0010(9) -0.0037(10) 0.0079(10)
C14 0.0275(14) 0.0253(13) 0.0238(13) -0.0027(10) 0.0081(11) 0.0104(10)
C15 0.0287(14) 0.0231(12) 0.0171(12) 0.0003(10) 0.0087(10) 0.0020(9)

loop_
_atom_type_symbol
_atom_type_description
_atom_type_scat_dispersion_real
_atom_type_scat_dispersion_imag
_atom_type_scat_source
C C 0.0033 0.0016 'International Tables Vol C Tables 4.2.6.8 and 6.1.1.4'
H H 0.0000 0.0000 'International Tables Vol C Tables 4.2.6.8 and 6.1.1.4'
N N 0.0061 0.0033 'International Tables Vol C Tables 4.2.6.8 and 6.1.1.4'
O O 0.0106 0.0060 'International Tables Vol C Tables 4.2.6.8 and 6.1.1.4'
Br Br -0.2901 2.4595 'International Tables Vol C Tables 4.2.6.8 and 6.1.1.4'

loop_
_geom_angle_atom_site_label_1
_geom_angle_atom_site_label_2
_geom_angle_atom_site_label_3
_geom_angle
C7 N1 C6 123.5(2)
C9 N2 C1 127.68(19)
C9 N2 H2A 116.2
C1 N2 H2A 116.1
C2 C1 C6 120.4(2)
C2 C1 N2 116.27(19)
C6 C1 N2 123.30(19)
C3 C2 C1 119.8(2)
C3 C2 H2 120.1
C1 C2 H2 120.1
C2 C3 C4 121.1(2)
C2 C3 Br1A 119.18(17)
C4 C3 Br1A 119.64(17)
C2 C3 H3B 119.4
C4 C3 H3B 119.4
C5 C4 C3 118.1(2)
C5 C4 H4 120.9
C3 C4 H4 120.9
C4 C5 C6 122.7(2)
C4 C5 Br1B 106.1(4)
C6 C5 Br1B 131.0(5)
C4 C5 H5A 115.6
C6 C5 H5A 121.8
C1 C6 C5 117.7(2)
C1 C6 N1 127.2(2)
C5 C6 N1 115.1(2)
N1 C7 C10 118.3(2)
N1 C7 C8 125.11(19)
C10 C7 C8 116.56(19)
C7 C8 C9 113.84(19)
C7 C8 Br2 110.89(14)
C9 C8 Br2 109.57(14)
C7 C8 H8 107.4
C9 C8 H8 107.4
Br2 C8 H8 107.4
O1 C9 N2 122.4(2)
O1 C9 C8 118.9(2)
N2 C9 C8 118.69(19)
C15 C10 C11 118.5(2)
C15 C10 C7 120.8(2)
C11 C10 C7 120.4(2)
C12 C11 C10 120.9(2)
C12 C11 H11 119.6
C10 C11 H11 119.6
C11 C12 C13 119.5(3)
C11 C12 H12 120.2
C13 C12 H12 120.2
C14 C13 C12 119.8(2)
C14 C13 H13 120.1
C12 C13 H13 120.1
C13 C14 C15 120.7(3)
C13 C14 H14 119.7
C15 C14 H14 119.7
C10 C15 C14 120.6(2)
C10 C15 H15 119.7
C14 C15 H15 119.7

loop_
_geom_bond_atom_site_label_1
_geom_bond_atom_site_label_2
_geom_bond_distance
Br1A C3 1.891(2)
Br1B C5 1.879(4)
Br2 C8 1.964(2)
O1 C9 1.235(3)
N1 C7 1.284(3)
N1 C6 1.406(3)
N2 C9 1.342(3)
N2 C1 1.411(3)
N2 H2A 0.8800
C1 C2 1.398(3)
C1 C6 1.403(3)
C2 C3 1.387(3)
C2 H2 0.9500
C3 C4 1.395(3)
C3 H3B 0.9600
C4 C5 1.383(3)
C4 H4 0.9500
C5 C6 1.404(3)
C5 H5A 0.9503
C7 C10 1.490(3)
C7 C8 1.513(3)
C8 C9 1.518(3)
C8 H8 1.0000
C10 C15 1.381(3)
C10 C11 1.401(3)
C11 C12 1.387(3)
C11 H11 0.9500
C12 C13 1.396(4)
C12 H12 0.9500
C13 C14 1.369(4)
C13 H13 0.9500
C14 C15 1.394(4)
C14 H14 0.9500
C15 H15 0.9500

loop_
_geom_hbond_atom_site_label_D
_geom_hbond_atom_site_label_H
_geom_hbond_atom_site_label_A
_geom_hbond_site_symmetry_A
_geom_hbond_distance_DH
_geom_hbond_distance_HA
_geom_hbond_distance_DA
_geom_hbond_angle_DHA
N2 H2A O1 2_565 0.88 1.99 2.842(2) 164
C4 H4 Cg1 1_545 0.95 0.96 3.824(3) 151

loop_
_geom_torsion_atom_site_label_1
_geom_torsion_atom_site_label_2
_geom_torsion_atom_site_label_3
_geom_torsion_atom_site_label_4
_geom_torsion
C9 N2 C1 C2 143.1(2)
C9 N2 C1 C6 -39.4(3)
C6 C1 C2 C3 1.4(3)
N2 C1 C2 C3 179.0(2)
C1 C2 C3 C4 -3.3(3)
C1 C2 C3 Br1A 174.27(17)
C2 C3 C4 C5 1.6(4)
Br1A C3 C4 C5 -176.00(18)
C3 C4 C5 C6 2.1(4)
C3 C4 C5 Br1B 177.3(6)
C2 C1 C6 C5 2.1(3)
N2 C1 C6 C5 -175.4(2)
C2 C1 C6 N1 179.9(2)
N2 C1 C6 N1 2.5(4)
C4 C5 C6 C1 -3.9(4)
Br1B C5 C6 C1 -177.7(7)
C4 C5 C6 N1 178.0(2)
Br1B C5 C6 N1 4.2(8)
C7 N1 C6 C1 36.6(3)
C7 N1 C6 C5 -145.5(2)
C6 N1 C7 C10 172.9(2)
C6 N1 C7 C8 -4.2(3)
N1 C7 C8 C9 -56.2(3)
C10 C7 C8 C9 126.7(2)
N1 C7 C8 Br2 67.9(3)
C10 C7 C8 Br2 -109.17(18)
C1 N2 C9 O1 -177.4(2)
C1 N2 C9 C8 2.4(3)
C7 C8 C9 O1 -123.5(2)
Br2 C8 C9 O1 111.7(2)
C7 C8 C9 N2 56.7(3)
Br2 C8 C9 N2 -68.1(2)
N1 C7 C10 C15 27.1(3)
C8 C7 C10 C15 -155.6(2)
N1 C7 C10 C11 -147.3(2)
C8 C7 C10 C11 30.0(3)
C15 C10 C11 C12 0.1(4)
C7 C10 C11 C12 174.6(2)
C10 C11 C12 C13 2.2(4)
C11 C12 C13 C14 -2.5(4)
C12 C13 C14 C15 0.5(4)
C11 C10 C15 C14 -2.0(4)
C7 C10 C15 C14 -176.6(2)
C13 C14 C15 C10 1.8(4)

_cod_database_fobs_code 1545649
